data_7006815
loop_
_publ_author_name
'Li, Mingxue'
'Sun, Qiaozhen'
'Bai, Yan'
'Duan, Chunying'
'Zhang, Bingguang'
'Meng, Qingjin'

_publ_section_title
;
 Chiral aggregation and spontaneous resolution of thiosemicarbazone
 metal complexes.
;
_journal_issue 21
_journal_name_full 'Dalton transactions (Cambridge, England : 2003)'
_journal_page_first 2572
_journal_page_last 2578
_journal_paper_doi 10.1039/b514425f
_journal_year 2006
_chemical_formula_sum 'C14 H21 B F4 N10 O2 S2 Zn'
_chemical_formula_weight 577.71
_chemical_name_systematic
;
?
;
_space_group_IT_number 96
_symmetry_cell_setting tetragonal
_symmetry_space_group_name_Hall 'P 4nw 2abw'
_symmetry_space_group_name_H-M 'P 43 21 2'
_atom_sites_solution_hydrogens geom
_atom_sites_solution_primary direct
_atom_sites_solution_secondary difmap
_audit_creation_method SHELXL-97
_cell_angle_alpha 90.00
_cell_angle_beta 90.00
_cell_angle_gamma 90.00
_cell_formula_units_Z 4
_cell_length_a 10.8203(10)
_cell_length_b 10.8203(10)
_cell_length_c 22.637(3)
_cell_measurement_reflns_used 1886
_cell_measurement_temperature 293(2)
_cell_measurement_theta_max 19.17
_cell_measurement_theta_min 2.60
_cell_volume 2650.3(5)
_computing_cell_refinement 'Bruker SMART'
_computing_data_collection 'Bruker SMART'
_computing_data_reduction 'Bruker SAINT'
_computing_molecular_graphics 'Bruker SHELXTL'
_computing_publication_material 'Bruker SHELXTL'
_computing_structure_refinement 'Bruker SHELXTL'
_computing_structure_solution 'Bruker SHELXTL'
_diffrn_ambient_temperature 293(2)
_diffrn_measured_fraction_theta_full 0.989
_diffrn_measured_fraction_theta_max 0.989
_diffrn_measurement_device_type 'CCD area detector'
_diffrn_measurement_method 'phi and omega scans'
_diffrn_radiation_monochromator graphite
_diffrn_radiation_source 'fine-focus sealed tube'
_diffrn_radiation_type MoK\a
_diffrn_radiation_wavelength 0.71073
_diffrn_reflns_av_R_equivalents 0.0864
_diffrn_reflns_av_sigmaI/netI 0.1541
_diffrn_reflns_limit_h_max 11
_diffrn_reflns_limit_h_min -12
_diffrn_reflns_limit_k_max 12
_diffrn_reflns_limit_k_min -8
_diffrn_reflns_limit_l_max 26
_diffrn_reflns_limit_l_min -26
_diffrn_reflns_number 12837
_diffrn_reflns_theta_full 24.98
_diffrn_reflns_theta_max 24.98
_diffrn_reflns_theta_min 2.60
_exptl_absorpt_coefficient_mu 1.143
_exptl_absorpt_correction_type none
_exptl_crystal_colour pale-yellow
_exptl_crystal_density_diffrn 1.448
_exptl_crystal_density_method 'not measured'
_exptl_crystal_description prism
_exptl_crystal_F_000 1176
_exptl_crystal_size_max 0.30
_exptl_crystal_size_mid 0.20
_exptl_crystal_size_min 0.20
_refine_diff_density_max 0.439
_refine_diff_density_min -0.418
_refine_diff_density_rms 0.083
_refine_ls_abs_structure_details 'Flack H D (1983), Acta Cryst. A39, 876-881'
_refine_ls_abs_structure_Flack 0.09(3)
_refine_ls_extinction_method none
_refine_ls_goodness_of_fit_ref 0.985
_refine_ls_hydrogen_treatment constr
_refine_ls_matrix_type full
_refine_ls_number_parameters 219
_refine_ls_number_reflns 2318
_refine_ls_number_restraints 233
_refine_ls_restrained_S_all 0.973
_refine_ls_R_factor_all 0.1182
_refine_ls_R_factor_gt 0.0674
_refine_ls_shift/su_max 0.000
_refine_ls_shift/su_mean 0.000
_refine_ls_structure_factor_coef Fsqd
_refine_ls_weighting_details 'calc w=1/[\s^2^(Fo^2^)+(0.0550P)^2^+0.0000P] where P=(Fo^2^+2Fc^2^)/3'
_refine_ls_weighting_scheme calc
_refine_ls_wR_factor_gt 0.1465
_refine_ls_wR_factor_ref 0.1598
_reflns_number_gt 1317
_reflns_number_total 2318
_reflns_threshold_expression >2sigma(I)
_cod_data_source_file b514425f.txt
_cod_data_source_block compound_2
_cod_depositor_comments
;
The following automatic conversions were performed:
'_symmetry_cell_setting' value 'Tetragonal' changed to 'tetragonal'
according to '/home/saulius/struct/CIF-dictionaries/cif_core.dic'
dictionary named 'cif_core.dic' version 2.4.1 from 2010-06-29.

Automatic conversion script
Id: cif_fix_enum 1527 2010-12-29 10:47:43Z saulius 
;
_cod_original_sg_symbol_H-M P4(3)2(1)2
_cod_database_code 7006815

loop_
_symmetry_equiv_pos_as_xyz
'x, y, z'
'-x, -y, z+1/2'
'-y+1/2, x+1/2, z+3/4'
'y+1/2, -x+1/2, z+1/4'
'-x+1/2, y+1/2, -z+3/4'
'x+1/2, -y+1/2, -z+1/4'
'y, x, -z'
'-y, -x, -z+1/2'

loop_
_atom_site_label
_atom_site_type_symbol
_atom_site_fract_x
_atom_site_fract_y
_atom_site_fract_z
_atom_site_U_iso_or_equiv
_atom_site_adp_type
_atom_site_occupancy
_atom_site_symmetry_multiplicity
_atom_site_calc_flag
_atom_site_refinement_flags
_atom_site_disorder_assembly
_atom_site_disorder_group
Zn1 Zn 0.14862(6) 0.14862(6) 0.0000 0.0456(2) Uani 1 2 d S . .
S1 S 0.37190(13) 0.13821(15) 0.01836(7) 0.0589(5) Uani 1 1 d . . .
N1 N 0.4677(3) 0.0834(4) 0.1216(2) 0.0584(17) Uani 1 1 d . . .
H1A H 0.4611 0.0719 0.1591 0.070 Uiso 1 1 calc R . .
H1B H 0.5395 0.0847 0.1054 0.070 Uiso 1 1 calc R . .
N2 N 0.2597(4) 0.0949(4) 0.1207(2) 0.0517(16) Uani 1 1 d . . .
H2A H 0.2623 0.0841 0.1583 0.062 Uiso 0.50 1 calc PR . .
N3 N 0.1466(4) 0.1078(3) 0.09260(16) 0.0364(12) Uani 1 1 d . . .
N4 N -0.0461(4) 0.1329(5) 0.02641(19) 0.0517(15) Uani 1 1 d . . .
N5 N -0.2838(4) 0.1186(5) 0.0713(3) 0.074(2) Uani 1 1 d . . .
C1 C 0.3671(5) 0.0992(5) 0.0889(2) 0.0510(18) Uani 1 1 d . . .
C2 C 0.0480(5) 0.0966(5) 0.1200(3) 0.0475(19) Uani 1 1 d . . .
C3 C 0.0370(5) 0.0680(7) 0.1858(2) 0.073(2) Uani 1 1 d . . .
H3A H -0.0284 0.1166 0.2026 0.110 Uiso 1 1 calc R . .
H3B H 0.1135 0.0877 0.2051 0.110 Uiso 1 1 calc R . .
H3C H 0.0191 -0.0182 0.1910 0.110 Uiso 1 1 calc R . .
C4 C -0.0646(5) 0.1143(5) 0.0857(3) 0.0441(18) Uani 1 1 d . . .
C5 C -0.1850(6) 0.1080(5) 0.1054(3) 0.072(2) Uani 1 1 d . . .
H5B H -0.1978 0.0954 0.1456 0.087 Uiso 1 1 calc R . .
C6 C -0.2618(6) 0.1371(6) 0.0159(3) 0.079(2) Uani 1 1 d . . .
H6A H -0.3279 0.1472 -0.0099 0.095 Uiso 1 1 calc R . .
C7 C -0.1404(5) 0.1424(6) -0.0065(2) 0.0697(19) Uani 1 1 d . . .
H7A H -0.1291 0.1532 -0.0469 0.084 Uiso 1 1 calc R . .
B1 B 0.3708(5) -0.2793(5) 0.1164(2) 0.104(2) Uani 0.50 1 d PDU . .
F1 F 0.4099(10) -0.3453(8) 0.1630(3) 0.096(3) Uani 0.25 1 d PDU A 1
F2 F 0.4697(7) -0.2095(9) 0.0955(5) 0.107(3) Uani 0.25 1 d PDU A 1
F3 F 0.2828(8) -0.1939(8) 0.1320(5) 0.092(3) Uani 0.25 1 d PDU A 1
F4 F 0.3290(10) -0.3534(8) 0.0723(4) 0.093(3) Uani 0.25 1 d PDU A 1
F1' F 0.3591(16) -0.1626(7) 0.0979(6) 0.100(2) Uani 0.25 1 d PDU A 2
F2' F 0.4089(14) -0.2916(15) 0.0600(4) 0.108(2) Uani 0.25 1 d PDU A 2
F3' F 0.3775(15) -0.3197(12) 0.1730(4) 0.097(3) Uani 0.25 1 d PDU A 2
F4' F 0.2608(9) -0.3412(12) 0.1057(7) 0.107(3) Uani 0.25 1 d PDU A 2
O1W O 0.3265(5) 0.0013(6) 0.2323(2) 0.123(2) Uani 0.88 1 d P . .
H1WA H 0.3846 0.0430 0.2479 0.147 Uiso 0.88 1 d PR . .
H1WB H 0.3502 -0.0603 0.2208 0.147 Uiso 0.88 1 d PR . .
O2W O 0.2307(15) -0.2307(15) 0.2500 0.076(7) Uiso 0.25 2 d SP . .

loop_
_atom_site_aniso_label
_atom_site_aniso_U_11
_atom_site_aniso_U_22
_atom_site_aniso_U_33
_atom_site_aniso_U_23
_atom_site_aniso_U_13
_atom_site_aniso_U_12
Zn1 0.0454(3) 0.0454(3) 0.0459(5) -0.0063(4) 0.0063(4) -0.0034(6)
S1 0.0393(8) 0.0725(10) 0.0650(10) -0.0018(9) 0.0125(7) -0.0017(10)
N1 0.012(2) 0.082(4) 0.081(4) 0.000(3) 0.000(2) 0.004(3)
N2 0.044(3) 0.057(3) 0.054(3) -0.001(3) -0.013(3) 0.013(3)
N3 0.034(2) 0.041(3) 0.034(2) -0.0033(18) 0.015(2) -0.003(2)
N4 0.030(2) 0.075(4) 0.050(3) -0.001(3) 0.005(2) -0.002(3)
N5 0.030(3) 0.091(5) 0.102(4) 0.002(4) -0.007(3) 0.002(3)
C1 0.042(3) 0.042(3) 0.069(4) -0.013(3) 0.009(3) -0.013(3)
C2 0.036(3) 0.046(4) 0.060(4) 0.010(3) 0.006(3) -0.007(3)
C3 0.051(4) 0.123(6) 0.046(4) 0.013(4) 0.006(3) -0.006(4)
C4 0.027(3) 0.040(4) 0.066(4) -0.001(3) 0.011(3) -0.010(3)
C5 0.091(5) 0.055(4) 0.071(4) 0.002(3) 0.038(4) 0.008(4)
C6 0.103(5) 0.091(5) 0.043(4) 0.013(4) -0.008(4) 0.029(5)
C7 0.031(3) 0.118(5) 0.060(4) 0.004(5) -0.008(3) 0.004(4)
B1 0.125(4) 0.079(4) 0.109(4) 0.003(4) -0.031(4) 0.011(4)
F1 0.121(5) 0.063(5) 0.104(5) 0.000(5) -0.040(5) 0.019(5)
F2 0.131(5) 0.078(5) 0.110(5) 0.001(5) -0.018(5) 0.006(5)
F3 0.116(4) 0.069(4) 0.090(4) -0.002(4) -0.028(4) 0.016(4)
F4 0.118(5) 0.062(4) 0.098(5) 0.016(5) -0.025(5) 0.020(5)
F1' 0.120(4) 0.074(4) 0.106(4) 0.008(3) -0.029(4) 0.011(4)
F2' 0.128(4) 0.085(4) 0.109(4) 0.005(4) -0.034(4) 0.013(4)
F3' 0.122(5) 0.065(5) 0.105(5) 0.012(5) -0.042(5) 0.015(5)
F4' 0.143(5) 0.069(5) 0.108(5) 0.024(5) -0.038(5) 0.022(5)
O1W 0.084(4) 0.191(6) 0.093(4) 0.006(4) -0.032(4) -0.022(4)

loop_
_atom_type_symbol
_atom_type_description
_atom_type_scat_dispersion_real
_atom_type_scat_dispersion_imag
_atom_type_scat_source
C C 0.0033 0.0016 'International Tables Vol C Tables 4.2.6.8 and 6.1.1.4'
H H 0.0000 0.0000 'International Tables Vol C Tables 4.2.6.8 and 6.1.1.4'
N N 0.0061 0.0033 'International Tables Vol C Tables 4.2.6.8 and 6.1.1.4'
O O 0.0106 0.0060 'International Tables Vol C Tables 4.2.6.8 and 6.1.1.4'
S S 0.1246 0.1234 'International Tables Vol C Tables 4.2.6.8 and 6.1.1.4'
Zn Zn 0.2839 1.4301 'International Tables Vol C Tables 4.2.6.8 and 6.1.1.4'
Cl Cl 0.1484 0.1585 'International Tables Vol C Tables 4.2.6.8 and 6.1.1.4'
F F 0.0171 0.0103 'International Tables Vol C Tables 4.2.6.8 and 6.1.1.4'
B B 0.0013 0.0007 'International Tables Vol C Tables 4.2.6.8 and 6.1.1.4'

loop_
_geom_angle_atom_site_label_1
_geom_angle_atom_site_label_2
_geom_angle_atom_site_label_3
_geom_angle
_geom_angle_site_symmetry_1
_geom_angle_site_symmetry_3
_geom_angle_publ_flag
N3 Zn1 N3 162.4(2) 7 . ?
N3 Zn1 N4 73.03(16) 7 7 ?
N3 Zn1 N4 93.90(15) . 7 ?
N3 Zn1 N4 93.90(15) 7 . ?
N3 Zn1 N4 73.03(16) . . ?
N4 Zn1 N4 85.7(3) 7 . ?
N3 Zn1 S1 111.59(10) 7 . ?
N3 Zn1 S1 80.49(11) . . ?
N4 Zn1 S1 94.49(14) 7 . ?
N4 Zn1 S1 153.46(12) . . ?
N3 Zn1 S1 80.49(11) 7 7 ?
N3 Zn1 S1 111.59(10) . 7 ?
N4 Zn1 S1 153.46(12) 7 7 ?
N4 Zn1 S1 94.49(14) . 7 ?
S1 Zn1 S1 96.84(8) . 7 ?
C1 S1 Zn1 98.3(2) . . ?
C1 N1 H1A 120.0 . . ?
C1 N1 H1B 120.0 . . ?
H1A N1 H1B 120.0 . . ?
C1 N2 N3 120.4(4) . . ?
C1 N2 H2A 119.8 . . ?
N3 N2 H2A 119.8 . . ?
C2 N3 N2 121.4(4) . . ?
C2 N3 Zn1 121.2(4) . . ?
N2 N3 Zn1 117.4(3) . . ?
C7 N4 C4 118.0(5) . . ?
C7 N4 Zn1 127.3(4) . . ?
C4 N4 Zn1 114.7(3) . . ?
C6 N5 C5 115.6(6) . . ?
N1 C1 N2 113.6(5) . . ?
N1 C1 S1 123.1(4) . . ?
N2 C1 S1 122.9(4) . . ?
N3 C2 C4 116.2(5) . . ?
N3 C2 C3 125.1(5) . . ?
C4 C2 C3 118.8(5) . . ?
C2 C3 H3A 109.5 . . ?
C2 C3 H3B 109.5 . . ?
H3A C3 H3B 109.5 . . ?
C2 C3 H3C 109.5 . . ?
H3A C3 H3C 109.5 . . ?
H3B C3 H3C 109.5 . . ?
N4 C4 C5 117.5(5) . . ?
N4 C4 C2 114.7(5) . . ?
C5 C4 C2 127.7(6) . . ?
N5 C5 C4 124.7(6) . . ?
N5 C5 H5B 117.6 . . ?
C4 C5 H5B 117.6 . . ?
N5 C6 C7 121.8(6) . . ?
N5 C6 H6A 119.1 . . ?
C7 C6 H6A 119.1 . . ?
N4 C7 C6 122.4(5) . . ?
N4 C7 H7A 118.8 . . ?
C6 C7 H7A 118.8 . . ?
F1' B1 F1 141.1(8) . . ?
F1' B1 F2' 80.0(9) . . ?
F1 B1 F2' 126.6(9) . . ?
F1' B1 F4 107.3(8) . . ?
F1 B1 F4 111.7(6) . . ?
F2' B1 F4 49.3(8) . . ?
F1' B1 F3' 127.2(9) . . ?
F1 B1 F3' 21.3(8) . . ?
F2' B1 F3' 147.9(10) . . ?
F4 B1 F3' 121.5(8) . . ?
F1' B1 F3 51.6(8) . . ?
F1 B1 F3 111.9(7) . . ?
F2' B1 F3 121.5(9) . . ?
F4 B1 F3 110.9(7) . . ?
F3' B1 F3 90.6(9) . . ?
F1' B1 F4' 108.7(10) . . ?
F1 B1 F4' 98.7(8) . . ?
F2' B1 F4' 92.9(10) . . ?
F4 B1 F4' 45.7(8) . . ?
F3' B1 F4' 93.2(10) . . ?
F3 B1 F4' 77.0(8) . . ?
F1' B1 F2 56.9(8) . . ?
F1 B1 F2 108.3(7) . . ?
F2' B1 F2 59.8(8) . . ?
F4 B1 F2 109.0(6) . . ?
F3' B1 F2 117.0(9) . . ?
F3 B1 F2 104.8(6) . . ?
F4' B1 F2 149.6(9) . . ?
B1 F1' F2' 50.3(5) . . ?
B1 F2' F1' 49.7(6) . . ?
H1WA O1W H1WB 110.9 . . ?

loop_
_geom_bond_atom_site_label_1
_geom_bond_atom_site_label_2
_geom_bond_distance
_geom_bond_site_symmetry_2
_geom_bond_publ_flag
Zn1 N3 2.142(4) 7 ?
Zn1 N3 2.142(4) . ?
Zn1 N4 2.197(4) 7 ?
Zn1 N4 2.197(4) . ?
Zn1 S1 2.4541(15) . ?
Zn1 S1 2.4541(15) 7 ?
S1 C1 1.653(6) . ?
N1 C1 1.327(7) . ?
N1 H1A 0.8600 . ?
N1 H1B 0.8600 . ?
N2 C1 1.368(7) . ?
N2 N3 1.386(6) . ?
N2 H2A 0.8600 . ?
N3 C2 1.240(6) . ?
N4 C7 1.268(6) . ?
N4 C4 1.372(7) . ?
N5 C6 1.292(8) . ?
N5 C5 1.324(8) . ?
C2 C4 1.457(8) . ?
C2 C3 1.527(8) . ?
C3 H3A 0.9600 . ?
C3 H3B 0.9600 . ?
C3 H3C 0.9600 . ?
C4 C5 1.379(8) . ?
C5 H5B 0.9300 . ?
C6 C7 1.409(8) . ?
C6 H6A 0.9300 . ?
C7 H7A 0.9300 . ?
B1 F1' 1.336(8) . ?
B1 F1 1.343(7) . ?
B1 F2' 1.348(8) . ?
B1 F4 1.356(7) . ?
B1 F3' 1.357(8) . ?
B1 F3 1.373(7) . ?
B1 F4' 1.386(8) . ?
B1 F2 1.393(7) . ?
F1' F2' 1.725(18) . ?
O1W H1WA 0.8500 . ?
O1W H1WB 0.7603 . ?
